data_2200360
loop_
_publ_author_name
'Djerrari, B.'
'Essassi, E. M.'
'Fifani, J.'
'Pierrot, M.'

_publ_section_title
;3-Methyl-4-(7-methylthiazolo[3,2-<i>a</i>]pyrimidin-5-yl)-2-phenyl-1<i>H</i>-pyrazol-5-one
 dihydrate
;
_journal_issue 6
_journal_name_full 'Acta Crystallographica Section E'
_journal_page_first o500
_journal_page_last o501
_journal_paper_doi 10.1107/S1600536801007140
_journal_volume 57
_journal_year 2001
_chemical_formula_iupac 'C17 H14 N4 O S, 2H2 O'
_chemical_formula_moiety 'C17 H14 N4 O S, 2H2 O'
_chemical_formula_sum 'C17 H18 N4 O3 S'
_chemical_formula_weight 358.42
_chemical_name_systematic
;
3-Methyl-4-(7-methylthiazolo[3,2-a]pyrimidin-5-yl)-2-phenyl-1H-pyrazol-5-one
dihydrate
;
_space_group_IT_number 19
_symmetry_cell_setting orthorhombic
_symmetry_space_group_name_Hall 'P 2ac 2ab'
_symmetry_space_group_name_H-M 'P 21 21 21'
_cell_angle_alpha 90.000(10)
_cell_angle_beta 90.000(10)
_cell_angle_gamma 90.000(10)
_cell_formula_units_Z 4
_cell_length_a 10.0535(2)
_cell_length_b 10.9029(3)
_cell_length_c 15.4808(5)
_cell_measurement_reflns_used 11.974
_cell_measurement_temperature 298
_cell_measurement_theta_max 25.30
_cell_measurement_theta_min 1
_cell_volume 1696.89(8)
_computing_data_collection 'KappaCCD Reference Manual (Nonius, 1998)'
_computing_data_reduction 'DENZO and SCALEPACK (Otwinowski & Minor, 1997)'
_computing_molecular_graphics 'ORTEPII (Johnson, 1976)'
_computing_publication_material maXus
_computing_structure_refinement 'maXus (Mackay et al., 1999)'
_computing_structure_solution 'SIR92 (Altomare et al., 1994)'
_diffrn_measurement_device KappaCCD
_diffrn_measurement_method '\f scan'
_diffrn_radiation_source 'fine-focus sealed tube'
_diffrn_radiation_type MoK\a
_diffrn_reflns_av_R_equivalents .025
_diffrn_reflns_limit_h_max 11
_diffrn_reflns_limit_h_min 0
_diffrn_reflns_limit_k_max 13
_diffrn_reflns_limit_k_min 0
_diffrn_reflns_limit_l_max 19
_diffrn_reflns_limit_l_min 0
_diffrn_reflns_number 1851
_diffrn_reflns_theta_max 25.38
_exptl_absorpt_coefficient_mu .216
_exptl_absorpt_correction_type none
_exptl_crystal_colour rouge
_exptl_crystal_density_diffrn 1.403
_exptl_crystal_density_method 'not measured'
_exptl_crystal_description prisme
_exptl_crystal_F_000 752
_exptl_crystal_size_max .50
_exptl_crystal_size_mid .40
_exptl_crystal_size_min .30
_refine_diff_density_max .41
_refine_diff_density_min -.81
_refine_ls_goodness_of_fit_all 1.857
_refine_ls_goodness_of_fit_ref 1.800
_refine_ls_hydrogen_treatment constr
_refine_ls_matrix_type full
_refine_ls_number_parameters 213
_refine_ls_number_reflns 1726
_refine_ls_R_factor_all .056
_refine_ls_R_factor_gt .048
_refine_ls_shift/su_max .008
_refine_ls_shift/su_mean .002
_refine_ls_structure_factor_coef Fsqd
_refine_ls_weighting_details 'w = 1 /[\s^2^(Fo^2^) + 0.03Fo^2^]'
_refine_ls_weighting_scheme sigma
_refine_ls_wR_factor_all .074
_refine_ls_wR_factor_ref .068
_reflns_number_gt 1726
_reflns_number_total 1759
_reflns_threshold_expression I>2\s(I)
_cod_data_source_file wn6017.cif
_cod_data_source_block I
_cod_depositor_comments
;
The following automatic conversions were performed:
'_symmetry_cell_setting' value 'Orthorhombic' changed to 'orthorhombic'
according to '/home/saulius/struct/CIF-dictionaries/cif_core.dic'
dictionary named 'cif_core.dic' version 2.4.1 from 2010-06-29.

Automatic conversion script
Id: cif_fix_enum 1527 2010-12-29 10:47:43Z saulius 

The following automatic conversions were performed:

'_atom_site_adp_type' tag value 'Uij' was replaced with 'Uani' value
24 times.

Automatic conversion script
Id: cif_fix_values 1646 2011-03-28 12:23:43Z adriana 

The following automatic conversions were performed:

'_symmetry_cell_setting' value 'Orthorhombic' changed to
'orthorhombic' according to
/home/saulius/struct/CIF-dictionaries/cif_core.dic dictionary named
'cif_core.dic' version 2.4.1 from 2010-06-29.

Automatic conversion script
Id: cif_fix_values 1715 2011-07-08 13:25:40Z adriana 
;
_cod_original_formula_sum 'C17 H18 N4 O3 S '
_cod_database_code 2200360
_cod_database_fobs_code 2200360

loop_
_symmetry_equiv_pos_as_xyz
+X,+Y,+Z
'-X+ 1/2,-Y,+Z+ 1/2'
'+X+ 1/2,-Y+ 1/2,-Z'
'-X,+Y+ 1/2,-Z+ 1/2'

loop_
_atom_site_label
_atom_site_fract_x
_atom_site_fract_y
_atom_site_fract_z
_atom_site_U_iso_or_equiv
_atom_site_adp_type
_atom_site_occupancy
S1 -.29350(2) .524390(18) .207952(13) .03785(5) Uiso 1.00
O17 .1861(17) .7045(14) .1803(11) .0366(3) Uani 1.00
O24 .36576(7) .74276(7) .31752(4) .0600(4) Uani 1.00
O25 .26024(9) .77902(6) .48815(5) .0757(5) Uani 1.00
N3 -.13838(6) .70939(5) .19417(4) .0267(3) Uani 1.00
N6 -.32606(6) .74093(6) .28683(4) .0340(3) Uani 1.00
N11 .16487(6) 1.00027(5) .09123(4) .0308(3) Uani 1.00
N12 .22914(7) .88971(7) .10855(5) .0286(3) Uani 1.00
C2 -.25302(8) .67288(7) .23491(5) .0297(3) Uani 1.00
C4 -.08615(9) .61977(7) .13880(5) .0346(4) Uani 1.00
C5 -.15852(9) .51627(7) .13991(5) .0386(4) Uani 1.00
C7 -.28203(8) .85484(7) .29990(5) .0351(4) Uani 1.00
C8 -.16830(8) .90095(7) .25935(5) .0337(4) Uani 1.00
C9 -.09181(7) .82945(6) .20527(5) .0280(4) Uani 1.00
C10 -.35667(11) .93188(8) .36299(6) .0519(5) Uani 1.00
C13 .14839(8) .80716(6) .15224(5) .0286(4) Uani 1.00
C14 .02441(8) .86994(6) .16126(5) .0287(4) Uani 1.00
C15 .04552(8) .98855(7) .12474(5) .0305(4) Uani 1.00
C16 -.05120(9) 1.09263(7) .11622(6) .0414(4) Uani 1.00
C18 .36713(8) .87873(6) .08993(5) .0275(4) Uani 1.00
C19 .44390(8) .98406(8) .08217(5) .0387(4) Uani 1.00
C20 .57781(9) .97353(9) .06292(6) .0464(5) Uani 1.00
C21 .63724(9) .85982(9) .05180(5) .0443(5) Uani 1.00
C22 .56009(9) .75577(9) .05942(5) .0417(5) Uani 1.00
C23 .42648(9) .76447(7) .07916(5) .0342(4) Uani 1.00
H4 -.0090 .6253 .1024 .054561 Uiso 1.00
H5 -.1328 .4476 .1049 .058620 Uiso 1.00
H8 -.1422 .9851 .2680 .053746 Uiso 1.00
H19 .4041 1.0638 .0889 .058702 Uiso 1.00
H20 .6310 1.0463 .0572 .066406 Uiso 1.00
H21 .7304 .8528 .0394 .064324 Uiso 1.00
H22 .5986 .6761 .0508 .061689 Uiso 1.00
H23 .3743 .6914 .0861 .054236 Uiso 1.00
H10A -.3172 1.0116 .3673 .071882 Uiso 1.00
H10B -.3542 .8927 .4185 .071882 Uiso 1.00
H10C -.4474 .9400 .3445 .071882 Uiso 1.00
H16A -.0077 1.1604 .0886 .061369 Uiso 1.00
H16B -.0810 1.1171 .1726 .061369 Uiso 1.00
H16C -.1262 1.0675 .0822 .0614 Uiso 1.00
H24A .4704 .7399 .3079 .080 Uiso 1.00
H24B .3205 .7047 .2732 .080 Uiso 1.00
H25A .3192 .7738 .4363 .0957 Uiso 1.00
H25B .2685 .8594 .5217 .0957 Uiso 1.00

loop_
_atom_site_aniso_label
_atom_site_aniso_U_11
_atom_site_aniso_U_22
_atom_site_aniso_U_33
_atom_site_aniso_U_12
_atom_site_aniso_U_13
_atom_site_aniso_U_23
O17 .0370 .0275(3) .0454(3) .0015(2) .0009(2) .0066(2)
O24 .0519(4) .0760(5) .0522(4) -.0044(4) -.0044(3) .0008(4)
O25 .0975(7) .0544(4) .0754(5) -.0244(4) .0125(4) -.0210(4)
N3 .0267(3) .0233(3) .0302(3) -.0042(3) .0001(3) .0002(2)
N6 .0306(4) .0311(3) .0404(3) -.0037(3) .0047(3) .0011(3)
N11 .0267(4) .0256(3) .0402(3) -.0023(2) -.0011(3) .0058(3)
N12 .0244(4) .0252(3) .0362(3) .0012(3) .0032(3) .0035(3)
C2 .0282(4) .0276(4) .0332(4) -.0032(3) -.0032(3) .0043(3)
C4 .0418(5) .0285(4) .0333(4) .0002(3) .0042(3) -.0036(3)
C5 .0476(5) .0283(4) .0400(4) -.0028(4) -.0037(3) -.0051(3)
C7 .0331(4) .0308(4) .0414(4) .0041(4) -.0009(4) .0005(3)
C8 .0373(5) .0226(4) .0413(4) -.0032(3) .0013(3) -.0016(3)
C9 .0302(4) .0211(3) .0328(4) -.0038(3) -.0036(3) .0035(3)
C10 .0460(6) .0427(5) .0669(6) .0021(4) .0155(5) -.0072(4)
C13 .0335(4) .0224(4) .0297(4) -.0030(3) -.0006(3) -.0018(3)
C14 .0293(4) .0230(4) .0339(4) -.0027(3) .0012(3) -.0018(3)
C15 .0307(4) .0258(4) .0350(4) -.0047(3) -.0022(3) .0000(3)
C16 .0381(5) .0313(4) .0547(5) .0063(4) -.0035(4) .0058(4)
C18 .0262(4) .0266(4) .0297(4) -.0046(3) .0017(3) -.0012(3)
C19 .0344(5) .0325(4) .0492(5) -.0032(4) .0044(4) -.0086(4)
C20 .0345(5) .0488(5) .0559(5) -.0134(4) .0046(4) -.0095(5)
C21 .0296(5) .0610(6) .0424(5) .0030(4) .0014(4) -.0043(4)
C22 .0406(5) .0490(5) .0354(4) .0124(4) .0031(4) .0023(4)
C23 .0385(5) .0295(4) .0347(4) .0052(3) .0034(3) .0052(3)

loop_
_atom_type_symbol
_atom_type_description
_atom_type_scat_dispersion_real
_atom_type_scat_dispersion_imag
_atom_type_scat_source
'C ' 'C ' .0033 .0016 'Waasmaier & Kirfel, 1995'
'H ' 'H ' .0000 .0000 'Waasmaier & Kirfel, 1995'
'N ' 'N ' .0061 .0033 'Waasmaier & Kirfel, 1995'
'O ' 'O ' .0106 .0060 'Waasmaier & Kirfel, 1995'
'S ' 'S ' .1246 .1234 'Waasmaier & Kirfel, 1995'

loop_
_diffrn_radiation_wavelength
.71073

loop_
_geom_angle_atom_site_label_1
_geom_angle_atom_site_label_2
_geom_angle_atom_site_label_3
_geom_angle
C2 S1 C5 90.59(4)
C2 N3 C4 113.16(6)
C2 N3 C9 119.69(6)
C4 N3 C9 126.94(7)
C2 N6 C7 115.59(7)
N12 N11 C15 105.27(5)
N11 N12 C13 112.55(4)
N11 N12 C18 119.09(4)
C13 N12 C18 127.94(4)
S1 C2 N3 111.10(5)
S1 C2 N6 123.09(6)
N3 C2 N6 125.80(7)
N3 C4 C5 112.02(7)
S1 C5 C4 113.08(6)
N6 C7 C8 122.56(7)
N6 C7 C10 117.19(7)
C8 C7 C10 120.21(7)
C7 C8 C9 121.71(7)
N3 C9 C8 114.62(7)
N3 C9 C14 120.38(7)
C8 C9 C14 124.99(7)
O17 C13 N12 124.6(8)
O17 C13 C14 130.9(8)
N12 C13 C14 104.31(5)
C9 C14 C13 127.91(6)
C9 C14 C15 126.37(7)
C13 C14 C15 105.41(6)
N11 C15 C14 112.36(6)
N11 C15 C16 118.94(7)
C14 C15 C16 128.59(7)
N12 C18 C19 119.35(6)
N12 C18 C23 121.21(6)
C19 C18 C23 119.45(8)
C18 C19 C20 119.39(9)
C19 C20 C21 121.34(9)
C20 C21 C22 118.84(8)
C21 C22 C23 120.63(8)
C18 C23 C22 120.35(8)

loop_
_geom_bond_atom_site_label_1
_geom_bond_atom_site_label_2
_geom_bond_site_symmetry_1
_geom_bond_site_symmetry_2
_geom_bond_distance
_geom_bond_publ_flag
S1 C2 . . 1.7207(7) ?
S1 C5 . . 1.7202(9) ?
O17 C13 . . 1.259(16) ?
N3 C2 . . 1.3727(9) ?
N3 C4 . . 1.4019(9) ?
N3 C9 . . 1.4008(9) ?
N6 C2 . . 1.3176(10) ?
N6 C7 . . 1.3339(10) ?
N11 N12 . . 1.3937(5) ?
N11 C15 . . 1.3135(9) ?
N12 C13 . . 1.3881(7) ?
N12 C18 . . 1.4220(8) ?
C4 C5 . . 1.3429(11) ?
C7 C8 . . 1.3980(11) ?
C7 C10 . . 1.4908(11) ?
C8 C9 . . 1.3785(11) ?
C9 C14 . . 1.4229(10) ?
C13 C14 . . 1.4289(10) ?
C14 C15 . . 1.4272(10) ?
C15 C16 . . 1.5002(11) ?
C18 C19 . . 1.3890(11) ?
C18 C23 . . 1.3913(11) ?
C19 C20 . . 1.3836(12) ?
C20 C21 . . 1.3870(13) ?
C21 C22 . . 1.3794(13) ?
C22 C23 . . 1.3809(12) ?
